data_2221895
loop_
_publ_author_name
'Jiang, Mei-Xiang'
'Feng, Yun-Long'

_publ_section_title
;Bis(\m-5-carboxylato-1-carboxylatomethyl-2-oxidopyridinium)-\k^2^<i>O</i>^5^:<i>O</i>^1^;\k^2^<i>O</i>^1^:<i>O</i>^5^-[diaqua(phenanthroline-\k^2^<i>N</i>,<i>N</i>')manganese(II)]
 dihydrate
;
_journal_coeditor_code AT2783
_journal_issue 6
_journal_name_full 'Acta Crystallographica Section E'
_journal_page_first m654
_journal_paper_doi 10.1107/S1600536809017668
_journal_volume 65
_journal_year 2009
_chemical_formula_iupac '[Mn2 (C8 H5 N O5)2 (C12 H8 N2)2 (H2 O)4], 2H2 O'
_chemical_formula_moiety 'C40 H34 Mn2 N6 O14, 2(H2 O)'
_chemical_formula_sum 'C40 H38 Mn2 N6 O16'
_chemical_formula_weight 968.64
_chemical_name_systematic
;
Bis(\m-5-carboxylato-1-carboxylatomethyl-2-oxidopyridinium)-
\k^2^<i>O</i>^5^:<i>O</i>^1^;\k^2^<i>O</i>^1^:<i>O</i>^5^-
[diaqua(phenanthroline-\k^2^<i>N</i>,<i>N</i>')manganese(II)] dihydrate
;
_space_group_IT_number 2
_symmetry_cell_setting triclinic
_symmetry_space_group_name_Hall '-P 1'
_symmetry_space_group_name_H-M 'P -1'
_atom_sites_solution_hydrogens geom
_atom_sites_solution_primary direct
_atom_sites_solution_secondary difmap
_audit_creation_method SHELXL-97
_cell_angle_alpha 98.744(10)
_cell_angle_beta 103.553(10)
_cell_angle_gamma 110.252(7)
_cell_formula_units_Z 1
_cell_length_a 7.7726(11)
_cell_length_b 9.9519(14)
_cell_length_c 15.411(3)
_cell_measurement_temperature 293(2)
_cell_measurement_theta_max 27.53
_cell_measurement_theta_min 2.81
_cell_volume 1051.1(3)
_computing_cell_refinement 'SAINT (Bruker, 2006)'
_computing_data_collection 'APEX2 (Bruker, 2006)'
_computing_data_reduction 'SAINT (Bruker, 2006)'
_computing_molecular_graphics 'SHELXTL (Sheldrick, 2008)'
_computing_publication_material 'SHELXTL (Sheldrick, 2008)'
_computing_structure_refinement 'SHELXL97 (Sheldrick, 2008)'
_computing_structure_solution 'SHELXS97 (Sheldrick, 2008)'
_diffrn_ambient_temperature 293(2)
_diffrn_measured_fraction_theta_full 0.990
_diffrn_measured_fraction_theta_max 0.990
_diffrn_measurement_device_type 'Bruker APEXII area-detector'
_diffrn_measurement_method \w
_diffrn_radiation_monochromator graphite
_diffrn_radiation_source 'fine-focus sealed tube'
_diffrn_radiation_type MoK\a
_diffrn_radiation_wavelength 0.71073
_diffrn_reflns_av_R_equivalents 0.1706
_diffrn_reflns_av_sigmaI/netI 0.0900
_diffrn_reflns_limit_h_max 10
_diffrn_reflns_limit_h_min -10
_diffrn_reflns_limit_k_max 12
_diffrn_reflns_limit_k_min -12
_diffrn_reflns_limit_l_max 20
_diffrn_reflns_limit_l_min -19
_diffrn_reflns_number 19359
_diffrn_reflns_theta_full 27.53
_diffrn_reflns_theta_max 27.53
_diffrn_reflns_theta_min 2.81
_diffrn_standards_decay_% 0
_exptl_absorpt_coefficient_mu 0.681
_exptl_absorpt_correction_T_max .934
_exptl_absorpt_correction_T_min .885
_exptl_absorpt_correction_type multi-scan
_exptl_absorpt_process_details '(SADABS; Sheldrick, 1996)'
_exptl_crystal_colour yellow
_exptl_crystal_density_diffrn 1.530
_exptl_crystal_density_method 'not measured'
_exptl_crystal_description block
_exptl_crystal_F_000 498
_exptl_crystal_size_max .60
_exptl_crystal_size_mid .15
_exptl_crystal_size_min .10
_refine_diff_density_max 0.806
_refine_diff_density_min -0.790
_refine_ls_extinction_method none
_refine_ls_goodness_of_fit_ref 1.002
_refine_ls_hydrogen_treatment mixed
_refine_ls_matrix_type full
_refine_ls_number_parameters 307
_refine_ls_number_reflns 4779
_refine_ls_number_restraints 9
_refine_ls_restrained_S_all 1.003
_refine_ls_R_factor_all 0.0677
_refine_ls_R_factor_gt 0.0514
_refine_ls_shift/su_max 0.001
_refine_ls_shift/su_mean 0.000
_refine_ls_structure_factor_coef Fsqd
_refine_ls_weighting_details 'calc w=1/[\s^2^(Fo^2^)+(0.083P)^2^+0.0025P] where P=(Fo^2^+2Fc^2^)/3'
_refine_ls_weighting_scheme calc
_refine_ls_wR_factor_gt 0.1280
_refine_ls_wR_factor_ref 0.1414
_reflns_number_gt 3675
_reflns_number_total 4779
_reflns_threshold_expression I>2\s(I)
_cod_data_source_file at2783.cif
_cod_data_source_block I
_cod_database_code 2221895
_cod_database_fobs_code 2221895

loop_
_symmetry_equiv_pos_as_xyz
'x, y, z'
'-x, -y, -z'

loop_
_atom_site_type_symbol
_atom_site_label
_atom_site_fract_x
_atom_site_fract_y
_atom_site_fract_z
_atom_site_U_iso_or_equiv
_atom_site_adp_type
_atom_site_calc_flag
_atom_site_refinement_flags
_atom_site_occupancy
_atom_site_disorder_assembly
_atom_site_disorder_group
Mn Mn1 0.34180(4) 0.38197(3) 0.24659(2) 0.03192(14) Uani d . 1 . .
C C1 0.8430(3) 0.9583(2) 0.60141(17) 0.0399(5) Uani d . 1 . .
H H1A 0.7365 0.9575 0.5533 0.048 Uiso calc R 1 . .
H H1B 0.9335 1.0605 0.6284 0.048 Uiso calc R 1 . .
C C2 0.7670(3) 0.89610(18) 0.67529(14) 0.0334(4) Uani d . 1 . .
C C3 1.1327(3) 0.9121(2) 0.60386(16) 0.0416(5) Uani d . 1 . .
C C4 1.2123(3) 0.8185(2) 0.56435(17) 0.0447(5) Uani d . 1 . .
H H4 1.3421 0.8388 0.5905 0.054 Uiso calc R 1 . .
C C5 1.1068(3) 0.7009(2) 0.49014(16) 0.0397(5) Uani d . 1 . .
H H5 1.1640 0.6423 0.4663 0.048 Uiso calc R 1 . .
C C6 0.9079(3) 0.66801(19) 0.44911(15) 0.0350(5) Uani d . 1 . .
C C7 0.8321(3) 0.75625(19) 0.48720(15) 0.0358(5) Uani d . 1 . .
H H7 0.7016 0.7344 0.4620 0.043 Uiso calc R 1 . .
C C8 0.7808(3) 0.5421(2) 0.36561(15) 0.0363(5) Uani d . 1 . .
C C9 -0.0500(3) 0.1365(2) 0.09487(19) 0.0561(7) Uani d . 1 . .
H H9 -0.0641 0.0926 0.1433 0.067 Uiso calc R 1 . .
C C10 -0.1881(4) 0.0671(3) 0.0077(2) 0.0672(9) Uani d . 1 . .
H H10 -0.2900 -0.0226 -0.0012 0.081 Uiso calc R 1 . .
C C11 -0.1736(3) 0.1298(2) -0.06335(19) 0.0565(7) Uani d . 1 . .
H H11 -0.2654 0.0839 -0.1212 0.068 Uiso calc R 1 . .
C C12 -0.0184(3) 0.2654(2) -0.04935(16) 0.0413(5) Uani d . 1 . .
C C13 0.0048(3) 0.3422(3) -0.11964(18) 0.0506(6) Uani d . 1 . .
H H13 -0.0821 0.2997 -0.1789 0.061 Uiso calc R 1 . .
C C14 0.1498(3) 0.4747(3) -0.10162(17) 0.0495(6) Uani d . 1 . .
H H14 0.1607 0.5238 -0.1481 0.059 Uiso calc R 1 . .
C C15 0.2884(3) 0.5414(2) -0.01126(16) 0.0405(5) Uani d . 1 . .
C C16 0.4418(4) 0.6812(2) 0.01077(19) 0.0509(6) Uani d . 1 . .
H H16 0.4584 0.7336 -0.0338 0.061 Uiso calc R 1 . .
C C17 0.5659(3) 0.7382(2) 0.09913(19) 0.0509(6) Uani d . 1 . .
H H17 0.6660 0.8312 0.1156 0.061 Uiso calc R 1 . .
C C18 0.5416(3) 0.6564(2) 0.16410(17) 0.0429(5) Uani d . 1 . .
H H18 0.6289 0.6962 0.2234 0.051 Uiso calc R 1 . .
C C19 0.2732(3) 0.46827(18) 0.05867(14) 0.0331(4) Uani d . 1 . .
C C20 0.1150(3) 0.32712(18) 0.04029(14) 0.0338(4) Uani d . 1 . .
O O1W 0.2082(2) 0.51934(15) 0.30069(13) 0.0469(4) Uani d D 1 . .
H H1WA 0.107(3) 0.494(3) 0.3146(19) 0.056 Uiso d D 1 . .
H H1WB 0.262(3) 0.6101(18) 0.3185(18) 0.056 Uiso d D 1 . .
O O1 0.6879(2) 0.96382(15) 0.71523(12) 0.0473(4) Uani d . 1 . .
O O2W 0.5101(2) 0.24567(16) 0.20164(12) 0.0439(4) Uani d D 1 . .
H H2WA 0.612(3) 0.297(2) 0.2403(16) 0.053 Uiso d D 1 . .
H H2WB 0.459(3) 0.177(2) 0.2261(16) 0.053 Uiso d D 1 . .
O O2 0.7879(2) 0.78107(15) 0.68951(12) 0.0440(4) Uani d . 1 . .
O O3 1.2212(2) 1.02222(18) 0.67190(14) 0.0640(6) Uani d . 1 . .
O O3W 0.5827(3) 1.18225(16) 0.65623(18) 0.0688(6) Uani d D 1 . .
H H3WA 0.632(4) 1.129(3) 0.680(2) 0.083 Uiso d D 1 . .
H H3WB 0.471(3) 1.149(3) 0.659(2) 0.083 Uiso d D 1 . .
O O4 0.84928(19) 0.46805(15) 0.32338(12) 0.0449(4) Uani d . 1 . .
O O5 0.6043(2) 0.52140(18) 0.34392(12) 0.0526(5) Uani d . 1 . .
N N1 0.9381(2) 0.87521(16) 0.56051(13) 0.0361(4) Uani d . 1 . .
N N2 0.3998(2) 0.52424(16) 0.14566(13) 0.0351(4) Uani d . 1 . .
N N3 0.0999(2) 0.26257(16) 0.11052(13) 0.0390(4) Uani d . 1 . .

loop_
_atom_site_aniso_label
_atom_site_aniso_U_11
_atom_site_aniso_U_22
_atom_site_aniso_U_33
_atom_site_aniso_U_12
_atom_site_aniso_U_13
_atom_site_aniso_U_23
Mn1 0.03112(19) 0.02749(17) 0.0329(2) 0.00883(12) 0.00698(15) 0.00713(12)
C1 0.0513(11) 0.0308(8) 0.0417(13) 0.0170(8) 0.0180(10) 0.0135(8)
C2 0.0322(9) 0.0295(8) 0.0345(12) 0.0102(7) 0.0072(8) 0.0069(7)
C3 0.0390(10) 0.0365(9) 0.0403(13) 0.0071(8) 0.0112(9) 0.0057(8)
C4 0.0306(9) 0.0466(10) 0.0455(14) 0.0107(8) 0.0024(9) 0.0055(9)
C5 0.0340(9) 0.0377(9) 0.0433(13) 0.0132(8) 0.0079(9) 0.0079(8)
C6 0.0318(9) 0.0330(8) 0.0348(12) 0.0092(7) 0.0055(8) 0.0098(8)
C7 0.0331(9) 0.0334(8) 0.0360(12) 0.0088(7) 0.0066(8) 0.0118(8)
C8 0.0336(9) 0.0343(8) 0.0361(12) 0.0094(7) 0.0079(8) 0.0094(8)
C9 0.0537(13) 0.0374(10) 0.0535(17) -0.0012(9) 0.0010(12) 0.0158(10)
C10 0.0565(14) 0.0399(11) 0.066(2) -0.0090(10) -0.0065(13) 0.0106(12)
C11 0.0491(12) 0.0441(11) 0.0491(17) 0.0073(9) -0.0067(11) -0.0029(10)
C12 0.0399(10) 0.0406(9) 0.0383(13) 0.0177(8) 0.0041(9) 0.0038(8)
C13 0.0523(12) 0.0593(13) 0.0370(14) 0.0270(11) 0.0037(10) 0.0076(10)
C14 0.0587(13) 0.0624(13) 0.0383(14) 0.0315(11) 0.0165(11) 0.0235(11)
C15 0.0467(11) 0.0407(9) 0.0425(13) 0.0223(9) 0.0184(10) 0.0151(9)
C16 0.0622(14) 0.0437(11) 0.0559(16) 0.0202(10) 0.0270(12) 0.0265(10)
C17 0.0540(13) 0.0328(9) 0.0608(18) 0.0071(9) 0.0225(12) 0.0149(10)
C18 0.0422(10) 0.0306(8) 0.0455(15) 0.0061(8) 0.0113(10) 0.0039(8)
C19 0.0364(9) 0.0291(8) 0.0360(12) 0.0156(7) 0.0120(8) 0.0068(7)
C20 0.0350(9) 0.0301(8) 0.0347(12) 0.0144(7) 0.0076(8) 0.0050(7)
O1W 0.0401(8) 0.0323(6) 0.0712(13) 0.0146(6) 0.0243(8) 0.0096(7)
O1 0.0589(9) 0.0417(7) 0.0532(11) 0.0275(7) 0.0266(8) 0.0131(7)
O2W 0.0446(8) 0.0401(7) 0.0439(11) 0.0140(6) 0.0143(7) 0.0084(7)
O2 0.0562(9) 0.0403(7) 0.0529(11) 0.0258(6) 0.0295(8) 0.0251(7)
O3 0.0481(9) 0.0496(9) 0.0649(14) 0.0037(7) 0.0082(8) -0.0152(8)
O3W 0.0591(10) 0.0344(7) 0.1180(19) 0.0198(7) 0.0337(12) 0.0212(9)
O4 0.0352(7) 0.0413(7) 0.0505(11) 0.0110(6) 0.0120(7) 0.0020(7)
O5 0.0323(7) 0.0601(9) 0.0504(11) 0.0180(7) 0.0006(7) -0.0080(8)
N1 0.0384(8) 0.0304(7) 0.0386(11) 0.0108(6) 0.0135(7) 0.0104(7)
N2 0.0344(8) 0.0282(7) 0.0383(11) 0.0085(6) 0.0113(7) 0.0058(6)
N3 0.0376(8) 0.0286(7) 0.0411(11) 0.0059(6) 0.0063(8) 0.0085(7)

loop_
_atom_type_symbol
_atom_type_description
_atom_type_scat_dispersion_real
_atom_type_scat_dispersion_imag
_atom_type_scat_source
C C 0.0033 0.0016 'International Tables Vol C Tables 4.2.6.8 and 6.1.1.4'
H H 0.0000 0.0000 'International Tables Vol C Tables 4.2.6.8 and 6.1.1.4'
N N 0.0061 0.0033 'International Tables Vol C Tables 4.2.6.8 and 6.1.1.4'
O O 0.0106 0.0060 'International Tables Vol C Tables 4.2.6.8 and 6.1.1.4'
Mn Mn 0.3368 0.7283 'International Tables Vol C Tables 4.2.6.8 and 6.1.1.4'

loop_
_geom_angle_atom_site_label_1
_geom_angle_atom_site_label_2
_geom_angle_atom_site_label_3
_geom_angle_site_symmetry_1
_geom_angle_site_symmetry_3
_geom_angle
_geom_angle_publ_flag
O5 Mn1 O2 . 2_666 105.32(7) ?
O5 Mn1 O1W . . 89.47(6) ?
O2 Mn1 O1W 2_666 . 90.24(6) ?
O5 Mn1 N2 . . 90.90(7) ?
O2 Mn1 N2 2_666 . 163.71(6) ?
O1W Mn1 N2 . . 88.34(7) ?
O5 Mn1 N3 . . 162.47(8) ?
O2 Mn1 N3 2_666 . 91.35(6) ?
O1W Mn1 N3 . . 95.98(7) ?
N2 Mn1 N3 . . 72.68(6) ?
O5 Mn1 O2W . . 85.20(6) ?
O2 Mn1 O2W 2_666 . 89.67(6) ?
O1W Mn1 O2W . . 174.44(6) ?
N2 Mn1 O2W . . 93.29(6) ?
N3 Mn1 O2W . . 89.58(6) ?
N1 C1 C2 . . 112.73(16) ?
N1 C1 H1A . . 109.0 ?
C2 C1 H1A . . 109.0 ?
N1 C1 H1B . . 109.0 ?
C2 C1 H1B . . 109.0 ?
H1A C1 H1B . . 107.8 ?
O1 C2 O2 . . 126.3(2) ?
O1 C2 C1 . . 116.48(17) ?
O2 C2 C1 . . 117.18(19) ?
O3 C3 N1 . . 118.6(2) ?
O3 C3 C4 . . 126.2(2) ?
N1 C3 C4 . . 115.20(17) ?
C5 C4 C3 . . 122.79(19) ?
C5 C4 H4 . . 118.6 ?
C3 C4 H4 . . 118.6 ?
C4 C5 C6 . . 119.4(2) ?
C4 C5 H5 . . 120.3 ?
C6 C5 H5 . . 120.3 ?
C7 C6 C5 . . 117.71(18) ?
C7 C6 C8 . . 119.05(17) ?
C5 C6 C8 . . 123.23(19) ?
C6 C7 N1 . . 122.87(18) ?
C6 C7 H7 . . 118.6 ?
N1 C7 H7 . . 118.6 ?
O4 C8 O5 . . 124.86(19) ?
O4 C8 C6 . . 120.83(18) ?
O5 C8 C6 . . 114.31(19) ?
N3 C9 C10 . . 122.1(2) ?
N3 C9 H9 . . 118.9 ?
C10 C9 H9 . . 118.9 ?
C11 C10 C9 . . 120.2(2) ?
C11 C10 H10 . . 119.9 ?
C9 C10 H10 . . 119.9 ?
C10 C11 C12 . . 119.5(2) ?
C10 C11 H11 . . 120.2 ?
C12 C11 H11 . . 120.2 ?
C11 C12 C20 . . 116.6(2) ?
C11 C12 C13 . . 123.4(2) ?
C20 C12 C13 . . 120.00(19) ?
C14 C13 C12 . . 121.1(2) ?
C14 C13 H13 . . 119.5 ?
C12 C13 H13 . . 119.5 ?
C13 C14 C15 . . 120.6(2) ?
C13 C14 H14 . . 119.7 ?
C15 C14 H14 . . 119.7 ?
C19 C15 C16 . . 117.6(2) ?
C19 C15 C14 . . 120.02(19) ?
C16 C15 C14 . . 122.4(2) ?
C17 C16 C15 . . 118.7(2) ?
C17 C16 H16 . . 120.7 ?
C15 C16 H16 . . 120.7 ?
C16 C17 C18 . . 119.7(2) ?
C16 C17 H17 . . 120.1 ?
C18 C17 H17 . . 120.1 ?
N2 C18 C17 . . 123.2(2) ?
N2 C18 H18 . . 118.4 ?
C17 C18 H18 . . 118.4 ?
N2 C19 C15 . . 123.24(17) ?
N2 C19 C20 . . 117.09(18) ?
C15 C19 C20 . . 119.66(18) ?
N3 C20 C12 . . 123.26(18) ?
N3 C20 C19 . . 118.13(17) ?
C12 C20 C19 . . 118.59(19) ?
Mn1 O1W H1WA . . 128.8(17) ?
Mn1 O1W H1WB . . 122.9(17) ?
H1WA O1W H1WB . . 108(2) ?
Mn1 O2W H2WA . . 96(2) ?
Mn1 O2W H2WB . . 93.0(18) ?
H2WA O2W H2WB . . 104(2) ?
C2 O2 Mn1 . 2_666 134.18(16) ?
H3WA O3W H3WB . . 104(2) ?
C8 O5 Mn1 . . 140.26(15) ?
C7 N1 C3 . . 121.96(18) ?
C7 N1 C1 . . 119.42(17) ?
C3 N1 C1 . . 118.32(17) ?
C18 N2 C19 . . 117.50(19) ?
C18 N2 Mn1 . . 126.40(15) ?
C19 N2 Mn1 . . 116.08(12) ?
C9 N3 C20 . . 118.22(18) ?
C9 N3 Mn1 . . 125.89(16) ?
C20 N3 Mn1 . . 115.89(12) ?

loop_
_geom_bond_atom_site_label_1
_geom_bond_atom_site_label_2
_geom_bond_site_symmetry_2
_geom_bond_distance
_geom_bond_publ_flag
Mn1 O5 . 2.0761(14) ?
Mn1 O2 2_666 2.1066(15) ?
Mn1 O1W . 2.1643(15) ?
Mn1 N2 . 2.2768(18) ?
Mn1 N3 . 2.2788(17) ?
Mn1 O2W . 2.3237(17) ?
C1 N1 . 1.454(3) ?
C1 C2 . 1.518(3) ?
C1 H1A . 0.9700 ?
C1 H1B . 0.9700 ?
C2 O1 . 1.245(2) ?
C2 O2 . 1.254(2) ?
C3 O3 . 1.251(2) ?
C3 N1 . 1.391(3) ?
C3 C4 . 1.423(3) ?
C4 C5 . 1.356(3) ?
C4 H4 . 0.9300 ?
C5 C6 . 1.423(3) ?
C5 H5 . 0.9300 ?
C6 C7 . 1.352(3) ?
C6 C8 . 1.503(3) ?
C7 N1 . 1.356(2) ?
C7 H7 . 0.9300 ?
C8 O4 . 1.240(3) ?
C8 O5 . 1.267(2) ?
C9 N3 . 1.324(2) ?
C9 C10 . 1.401(3) ?
C9 H9 . 0.9300 ?
C10 C11 . 1.348(4) ?
C10 H10 . 0.9300 ?
C11 C12 . 1.409(3) ?
C11 H11 . 0.9300 ?
C12 C20 . 1.411(3) ?
C12 C13 . 1.428(3) ?
C13 C14 . 1.341(3) ?
C13 H13 . 0.9300 ?
C14 C15 . 1.436(3) ?
C14 H14 . 0.9300 ?
C15 C19 . 1.394(3) ?
C15 C16 . 1.411(3) ?
C16 C17 . 1.370(4) ?
C16 H16 . 0.9300 ?
C17 C18 . 1.390(3) ?
C17 H17 . 0.9300 ?
C18 N2 . 1.327(2) ?
C18 H18 . 0.9300 ?
C19 N2 . 1.361(3) ?
C19 C20 . 1.444(2) ?
C20 N3 . 1.348(3) ?
O1W H1WA . 0.831(16) ?
O1W H1WB . 0.822(15) ?
O2W H2WA . 0.807(16) ?
O2W H2WB . 0.856(16) ?
O2 Mn1 2_666 2.1066(15) ?
O3W H3WA . 0.833(17) ?
O3W H3WB . 0.833(17) ?

loop_
_geom_hbond_atom_site_label_D
_geom_hbond_atom_site_label_H
_geom_hbond_atom_site_label_A
_geom_hbond_site_symmetry_A
_geom_hbond_distance_DH
_geom_hbond_distance_HA
_geom_hbond_distance_DA
_geom_hbond_angle_DHA
O1W H1WA O4 1_455 0.831(16) 1.967(18) 2.773(2) 163(3)
O1W H1WB O3W 2_676 0.822(15) 1.920(15) 2.730(2) 169(3)
O2W H2WA O4 . 0.807(16) 1.998(15) 2.783(2) 164(2)
O2W H2WA O5 . 0.807(16) 2.57(3) 2.984(2) 114(2)
O2W H2WB O1 2_666 0.856(16) 1.959(16) 2.806(2) 170(3)
O3W H3WA O1 . 0.833(17) 1.962(19) 2.775(2) 165(3)

loop_
_geom_torsion_atom_site_label_1
_geom_torsion_atom_site_label_2
_geom_torsion_atom_site_label_3
_geom_torsion_atom_site_label_4
_geom_torsion_site_symmetry_1
_geom_torsion_site_symmetry_2
_geom_torsion_site_symmetry_3
_geom_torsion_site_symmetry_4
_geom_torsion
_geom_torsion_publ_flag
N1 C1 C2 O1 . . . . 178.22(17) ?
N1 C1 C2 O2 . . . . -2.5(3) ?
O3 C3 C4 C5 . . . . -179.9(3) ?
N1 C3 C4 C5 . . . . -0.4(3) ?
C3 C4 C5 C6 . . . . 0.0(4) ?
C4 C5 C6 C7 . . . . -0.6(3) ?
C4 C5 C6 C8 . . . . 178.7(2) ?
C5 C6 C7 N1 . . . . 1.6(3) ?
C8 C6 C7 N1 . . . . -177.63(18) ?
C7 C6 C8 O4 . . . . 172.8(2) ?
C5 C6 C8 O4 . . . . -6.4(3) ?
C7 C6 C8 O5 . . . . -6.9(3) ?
C5 C6 C8 O5 . . . . 173.9(2) ?
N3 C9 C10 C11 . . . . -1.5(5) ?
C9 C10 C11 C12 . . . . 0.2(5) ?
C10 C11 C12 C20 . . . . 0.3(4) ?
C10 C11 C12 C13 . . . . -177.8(3) ?
C11 C12 C13 C14 . . . . 176.6(2) ?
C20 C12 C13 C14 . . . . -1.5(4) ?
C12 C13 C14 C15 . . . . 1.3(4) ?
C13 C14 C15 C19 . . . . 0.2(3) ?
C13 C14 C15 C16 . . . . -179.3(2) ?
C19 C15 C16 C17 . . . . -0.7(3) ?
C14 C15 C16 C17 . . . . 178.9(2) ?
C15 C16 C17 C18 . . . . 1.7(4) ?
C16 C17 C18 N2 . . . . -1.3(4) ?
C16 C15 C19 N2 . . . . -0.9(3) ?
C14 C15 C19 N2 . . . . 179.6(2) ?
C16 C15 C19 C20 . . . . 178.02(19) ?
C14 C15 C19 C20 . . . . -1.5(3) ?
C11 C12 C20 N3 . . . . 0.2(3) ?
C13 C12 C20 N3 . . . . 178.5(2) ?
C11 C12 C20 C19 . . . . -178.11(19) ?
C13 C12 C20 C19 . . . . 0.1(3) ?
N2 C19 C20 N3 . . . . 1.9(3) ?
C15 C19 C20 N3 . . . . -177.08(18) ?
N2 C19 C20 C12 . . . . -179.65(18) ?
C15 C19 C20 C12 . . . . 1.4(3) ?
O1 C2 O2 Mn1 . . . 2_666 17.7(3) ?
C1 C2 O2 Mn1 . . . 2_666 -161.47(15) ?
O4 C8 O5 Mn1 . . . . 1.0(4) ?
C6 C8 O5 Mn1 . . . . -179.30(18) ?
O2 Mn1 O5 C8 2_666 . . . 96.6(3) ?
O1W Mn1 O5 C8 . . . . -173.3(3) ?
N2 Mn1 O5 C8 . . . . -84.9(3) ?
N3 Mn1 O5 C8 . . . . -64.8(4) ?
O2W Mn1 O5 C8 . . . . 8.3(3) ?
C6 C7 N1 C3 . . . . -2.2(3) ?
C6 C7 N1 C1 . . . . -175.7(2) ?
O3 C3 N1 C7 . . . . -179.1(2) ?
C4 C3 N1 C7 . . . . 1.5(3) ?
O3 C3 N1 C1 . . . . -5.4(3) ?
C4 C3 N1 C1 . . . . 175.09(19) ?
C2 C1 N1 C7 . . . . 87.7(2) ?
C2 C1 N1 C3 . . . . -86.1(2) ?
C17 C18 N2 C19 . . . . -0.3(3) ?
C17 C18 N2 Mn1 . . . . -178.77(18) ?
C15 C19 N2 C18 . . . . 1.4(3) ?
C20 C19 N2 C18 . . . . -177.59(18) ?
C15 C19 N2 Mn1 . . . . -179.97(16) ?
C20 C19 N2 Mn1 . . . . 1.1(2) ?
O5 Mn1 N2 C18 . . . . -9.93(18) ?
O2 Mn1 N2 C18 2_666 . . . 164.7(2) ?
O1W Mn1 N2 C18 . . . . 79.51(18) ?
N3 Mn1 N2 C18 . . . . 176.30(19) ?
O2W Mn1 N2 C18 . . . . -95.17(18) ?
O5 Mn1 N2 C19 . . . . 171.54(14) ?
O2 Mn1 N2 C19 2_666 . . . -13.9(3) ?
O1W Mn1 N2 C19 . . . . -99.02(14) ?
N3 Mn1 N2 C19 . . . . -2.23(13) ?
O2W Mn1 N2 C19 . . . . 86.30(14) ?
C10 C9 N3 C20 . . . . 2.0(4) ?
C10 C9 N3 Mn1 . . . . -177.0(2) ?
C12 C20 N3 C9 . . . . -1.4(3) ?
C19 C20 N3 C9 . . . . 176.9(2) ?
C12 C20 N3 Mn1 . . . . 177.73(16) ?
C19 C20 N3 Mn1 . . . . -3.9(2) ?
O5 Mn1 N3 C9 . . . . 161.2(2) ?
O2 Mn1 N3 C9 2_666 . . . -0.9(2) ?
O1W Mn1 N3 C9 . . . . -91.3(2) ?
N2 Mn1 N3 C9 . . . . -177.7(2) ?
O2W Mn1 N3 C9 . . . . 88.7(2) ?
O5 Mn1 N3 C20 . . . . -17.9(3) ?
O2 Mn1 N3 C20 2_666 . . . 179.98(15) ?
O1W Mn1 N3 C20 . . . . 89.60(15) ?
N2 Mn1 N3 C20 . . . . 3.23(14) ?
O2W Mn1 N3 C20 . . . . -90.35(15) ?
